data_7215135
loop_
_publ_author_name
'Hashikawa, Akihiro'
'Sawada, Yuki'
'Yamamoto, Yuma'
'Nishio, Masaki'
'Kosaka, Wataru'
'Hayashi, Yoshihito'
'Miyasaka, Hitoshi'

_publ_section_title
;
 Polyoxometalate-based frameworks with a linker of paddlewheel
 diruthenium(ii, iii) complexes
;
_journal_issue 24
_journal_name_full CrystEngComm
_journal_page_first 4852
_journal_paper_doi 10.1039/c3ce40426a
_journal_volume 15
_journal_year 2013
_chemical_formula_moiety 'C60 H116 Cl4 N O44 Ru4 V10'
_chemical_formula_sum 'C60 H116 Cl4 N O44 Ru4 V10'
_chemical_formula_weight 2611.06
_space_group_IT_number 13
_symmetry_cell_setting monoclinic
_symmetry_Int_Tables_number 13
_symmetry_space_group_name_Hall '-P 2yc'
_symmetry_space_group_name_H-M 'P 1 2/c 1'
_atom_sites_solution_hydrogens geom
_atom_sites_solution_primary direct
_atom_sites_solution_secondary difmap
_cell_angle_alpha 90.0000
_cell_angle_beta 97.713(7)
_cell_angle_gamma 90.0000
_cell_formula_units_Z 2
_cell_length_a 14.5329(7)
_cell_length_b 13.9697(7)
_cell_length_c 25.1208(18)
_cell_measurement_reflns_used 24189
_cell_measurement_temperature 200
_cell_measurement_theta_max 27.02
_cell_measurement_theta_min 1.39
_cell_volume 5053.9(5)
_computing_cell_refinement PROCESS-AUTO
_computing_data_collection PROCESS-AUTO
_computing_data_reduction PROCESS-AUTO
_computing_molecular_graphics 'CrystalStructure 4.0'
_computing_publication_material 'CrystalStructure 4.0 (Rigaku, 2010)'
_computing_structure_refinement 'SHELXL97 (Sheldrick, 2008)'
_computing_structure_solution 'Il Milione (Burla, et al., 2007)'
_diffrn_ambient_temperature 200
_diffrn_measured_fraction_theta_full 0.994
_diffrn_measured_fraction_theta_max 0.994
_diffrn_radiation_wavelength 0.69880
_diffrn_reflns_av_R_equivalents 0.0495
_diffrn_reflns_limit_h_max 18
_diffrn_reflns_limit_h_min -18
_diffrn_reflns_limit_k_max 18
_diffrn_reflns_limit_k_min -17
_diffrn_reflns_limit_l_max 32
_diffrn_reflns_limit_l_min -32
_diffrn_reflns_number 39150
_diffrn_reflns_theta_full 27.00
_diffrn_reflns_theta_max 27.00
_diffrn_standards_number 0
_exptl_absorpt_coefficient_mu 0.000
_exptl_absorpt_correction_type none
_exptl_crystal_colour brown
_exptl_crystal_density_diffrn 1.716
_exptl_crystal_density_method 'not measured'
_exptl_crystal_description block
_exptl_crystal_F_000 2618.00
_exptl_crystal_size_max 0.100
_exptl_crystal_size_mid 0.100
_exptl_crystal_size_min 0.050
_platon_squeeze_details
;
;
_refine_diff_density_max 1.750
_refine_diff_density_min -0.990
_refine_ls_extinction_method none
_refine_ls_goodness_of_fit_ref 0.864
_refine_ls_hydrogen_treatment constr
_refine_ls_number_parameters 555
_refine_ls_number_reflns 11542
_refine_ls_number_restraints 182
_refine_ls_R_factor_gt 0.0708
_refine_ls_shift/su_max 0.001
_refine_ls_structure_factor_coef Fsqd
_refine_ls_weighting_details 'w = 1/[\s^2^(Fo^2^)+(0.1277P)^2^+0.0000P] where P=(Fo^2^+2Fc^2^)/3'
_refine_ls_weighting_scheme calc
_refine_ls_wR_factor_ref 0.1990
_reflns_number_gt 5992
_reflns_number_total 11542
_reflns_threshold_expression F^2^>2.0\s(F^2^)
_cod_data_source_file c3ce40426a.cif
_cod_data_source_block Ru2-piv_H3V10OO28
_cod_original_cell_volume 5053.9(6)
_cod_database_code 7215135

loop_
_symmetry_equiv_pos_site_id
_symmetry_equiv_pos_as_xyz
1 +X,+Y,+Z
2 -X,+Y,1/2-Z
3 -X,-Y,-Z
4 +X,-Y,1/2+Z

loop_
_atom_site_label
_atom_site_type_symbol
_atom_site_fract_x
_atom_site_fract_y
_atom_site_fract_z
_atom_site_U_iso_or_equiv
_atom_site_adp_type
_atom_site_occupancy
_atom_site_symmetry_multiplicity
_atom_site_calc_flag
_atom_site_refinement_flags
Ru1 Ru 0.51031(4) 0.92713(4) 0.481468(19) 0.06758(18) Uani 1.0 4 d .
Ru2 Ru 0.92391(4) 0.52230(4) 0.49500(2) 0.0752(2) Uani 1.0 4 d .
V1 V 0.71566(8) 0.58796(8) 0.54896(4) 0.0677(3) Uani 1.0 4 d .
V2 V 0.55972(8) 0.67213(8) 0.46578(5) 0.0703(3) Uani 1.0 4 d .
V3 V 0.68728(8) 0.51523(8) 0.43066(4) 0.0654(3) Uani 1.0 4 d .
V4 V 0.64516(8) 0.37425(8) 0.52526(5) 0.0705(3) Uani 1.0 4 d .
V5 V 0.51627(7) 0.53375(7) 0.56236(4) 0.0606(3) Uani 1.0 4 d .
Cl1 Cl 0.73981(18) 0.83532(19) 0.32666(11) 0.1236(8) Uani 1.0 4 d .
Cl2 Cl 0.91137(19) 0.8521(3) 0.43007(11) 0.1307(9) Uani 1.0 4 d .
O1 O 0.5863(3) 0.5231(3) 0.49579(15) 0.0650(11) Uani 1.0 4 d .
O2 O 0.6569(3) 0.6955(3) 0.51880(15) 0.0659(11) Uani 1.0 4 d .
O3 O 0.7706(3) 0.5628(3) 0.48790(16) 0.0662(11) Uani 1.0 4 d .
O4 O 0.7251(3) 0.4522(3) 0.56669(16) 0.0667(11) Uani 1.0 4 d .
O5 O 0.6136(3) 0.5822(3) 0.59557(15) 0.0635(10) Uani 1.0 4 d .
O6 O 0.6309(3) 0.6361(3) 0.41737(15) 0.0666(11) Uani 1.0 4 d .
O7 O 0.4751(3) 0.6542(3) 0.52277(14) 0.0614(10) Uani 1.0 4 d .
O8 O 0.7008(3) 0.3890(3) 0.46305(15) 0.0638(10) Uani 1.0 4 d .
O9 O 0.5471(3) 0.4021(3) 0.57025(16) 0.0647(10) Uani 1.0 4 d .
O10 O 0.7972(3) 0.6315(3) 0.58975(16) 0.0691(11) Uani 1.0 4 d .
O11 O 0.5295(3) 0.7815(3) 0.44855(17) 0.0706(11) Uani 1.0 4 d .
O12 O 0.7477(3) 0.5053(3) 0.38321(15) 0.0690(11) Uani 1.0 4 d .
O13 O 0.6791(3) 0.2709(4) 0.54414(17) 0.0757(12) Uani 1.0 4 d .
O14 O 0.4337(3) 0.5377(3) 0.60343(15) 0.0640(10) Uani 1.0 4 d .
O15 O 0.6414(4) 0.9248(3) 0.51870(18) 0.0739(12) Uani 1.0 4 d .
O16 O 0.6198(4) 1.0658(3) 0.55599(18) 0.0749(12) Uani 1.0 4 d .
O17 O 0.5501(4) 0.9921(3) 0.41656(16) 0.0726(12) Uani 1.0 4 d .
O18 O 0.5295(4) 1.1362(3) 0.45194(16) 0.0739(12) Uani 1.0 4 d .
O19 O 0.9134(4) 0.4593(4) 0.56602(18) 0.0825(13) Uani 1.0 4 d .
O20 O 1.0639(4) 0.4164(4) 0.57595(18) 0.0779(13) Uani 1.0 4 d .
O21 O 0.9595(4) 0.6471(4) 0.53255(18) 0.0795(13) Uani 1.0 4 d .
O22 O 1.1075(4) 0.6049(4) 0.54247(19) 0.0876(14) Uani 1.0 4 d .
N1 N 0.5000 0.5592(6) 0.2500 0.092(3) Uani 1.0 2 d .
C1 C 0.6691(6) 0.9942(5) 0.5495(3) 0.0781(18) Uani 1.0 4 d .
C2 C 0.7661(6) 0.9895(6) 0.5806(4) 0.094(3) Uani 1.0 4 d .
C3 C 0.8315(8) 1.0094(11) 0.5435(6) 0.176(6) Uani 1.0 4 d .
C4 C 0.7772(8) 0.8872(7) 0.6064(5) 0.146(5) Uani 1.0 4 d .
C5 C 0.7802(9) 1.0660(8) 0.6234(5) 0.170(6) Uani 1.0 4 d .
C6 C 0.5486(6) 1.0824(6) 0.4138(3) 0.0786(19) Uani 1.0 4 d .
C7 C 0.5651(7) 1.1304(6) 0.3615(3) 0.090(2) Uani 1.0 4 d .
C8 C 0.4654(9) 1.1335(11) 0.3296(4) 0.169(5) Uani 1.0 4 d .
C9 C 0.6217(9) 1.0739(7) 0.3320(4) 0.144(5) Uani 1.0 4 d .
C10 C 0.5916(11) 1.2284(7) 0.3679(4) 0.174(6) Uani 1.0 4 d .
C11 C 0.9850(6) 0.4208(6) 0.5929(3) 0.083(2) Uani 1.0 4 d .
C12 C 0.9706(6) 0.3831(6) 0.6484(3) 0.088(2) Uani 1.0 4 d .
C13 C 0.9312(9) 0.4644(8) 0.6792(4) 0.136(4) Uani 1.0 4 d .
C14 C 1.0676(6) 0.3502(7) 0.6770(3) 0.096(3) Uani 1.0 4 d .
C15 C 0.9049(7) 0.3002(8) 0.6392(4) 0.125(4) Uani 1.0 4 d .
C16 C 1.0423(6) 0.6608(6) 0.5509(3) 0.0790(18) Uani 1.0 4 d .
C17 C 1.0710(6) 0.7475(7) 0.5843(4) 0.103(3) Uani 1.0 4 d .
C18 C 1.1230(11) 0.8089(10) 0.5471(7) 0.206(6) Uani 1.0 4 d .
C19 C 1.1389(11) 0.7221(9) 0.6309(5) 0.201(7) Uani 1.0 4 d .
C20 C 0.9955(9) 0.8038(12) 0.5931(8) 0.288(11) Uani 1.0 4 d .
C21 C 0.5846(6) 0.4985(6) 0.2725(3) 0.088(2) Uani 1.0 4 d .
C22 C 0.6189(6) 0.4299(6) 0.2333(3) 0.094(3) Uani 1.0 4 d .
C23 C 0.7094(7) 0.3922(7) 0.2561(3) 0.100(3) Uani 1.0 4 d .
C24 C 0.7491(7) 0.3121(8) 0.2216(4) 0.121(3) Uani 1.0 4 d .
C25 C 0.4755(7) 0.6228(6) 0.2962(3) 0.094(3) Uani 1.0 4 d .
C26 C 0.3830(7) 0.6761(7) 0.2838(3) 0.106(3) Uani 1.0 4 d .
C27 C 0.3730(7) 0.7525(6) 0.3242(4) 0.105(3) Uani 1.0 4 d .
C28 C 0.4348(8) 0.8339(8) 0.3170(4) 0.129(4) Uani 1.0 4 d .
C29 C 0.7309(8) 0.8360(7) 0.3974(4) 0.116(3) Uani 1.0 4 d .
C30 C 0.8032(6) 0.7861(7) 0.4294(4) 0.107(3) Uani 1.0 4 d .
H3A H 0.8216 1.0746 0.5294 0.2110 Uiso 1.0 4 calc R
H3B H 0.8225 0.9636 0.5137 0.2110 Uiso 1.0 4 calc R
H3C H 0.8949 1.0037 0.5622 0.2110 Uiso 1.0 4 calc R
H4A H 0.8399 0.8803 0.6260 0.1757 Uiso 1.0 4 calc R
H4B H 0.7671 0.8386 0.5781 0.1757 Uiso 1.0 4 calc R
H4C H 0.7314 0.8788 0.6314 0.1757 Uiso 1.0 4 calc R
H5A H 0.7658 1.1288 0.6070 0.2036 Uiso 1.0 4 calc R
H5B H 0.8450 1.0651 0.6404 0.2036 Uiso 1.0 4 calc R
H5C H 0.7391 1.0537 0.6505 0.2036 Uiso 1.0 4 calc R
H8A H 0.4675 1.1646 0.2948 0.2033 Uiso 1.0 4 calc R
H8B H 0.4243 1.1698 0.3501 0.2033 Uiso 1.0 4 calc R
H8C H 0.4417 1.0682 0.3238 0.2033 Uiso 1.0 4 calc R
H9A H 0.6849 1.0711 0.3513 0.1732 Uiso 1.0 4 calc R
H9B H 0.6231 1.1025 0.2965 0.1732 Uiso 1.0 4 calc R
H9C H 0.5961 1.0090 0.3278 0.1732 Uiso 1.0 4 calc R
H10A H 0.6508 1.2331 0.3915 0.2083 Uiso 1.0 4 calc R
H10B H 0.5437 1.2637 0.3837 0.2083 Uiso 1.0 4 calc R
H10C H 0.5984 1.2558 0.3327 0.2083 Uiso 1.0 4 calc R
H13A H 0.9183 0.4408 0.7142 0.1635 Uiso 1.0 4 calc R
H13B H 0.8735 0.4877 0.6586 0.1635 Uiso 1.0 4 calc R
H13C H 0.9763 0.5168 0.6845 0.1635 Uiso 1.0 4 calc R
H14A H 1.0611 0.3251 0.7127 0.1148 Uiso 1.0 4 calc R
H14B H 1.1103 0.4048 0.6804 0.1148 Uiso 1.0 4 calc R
H14C H 1.0922 0.2999 0.6556 0.1148 Uiso 1.0 4 calc R
H15A H 0.8466 0.3216 0.6185 0.1503 Uiso 1.0 4 calc R
H15B H 0.8925 0.2747 0.6739 0.1503 Uiso 1.0 4 calc R
H15C H 0.9328 0.2500 0.6193 0.1503 Uiso 1.0 4 calc R
H18A H 1.1407 0.8700 0.5646 0.2470 Uiso 1.0 4 calc R
H18B H 1.0825 0.8207 0.5133 0.2470 Uiso 1.0 4 calc R
H18C H 1.1789 0.7749 0.5397 0.2470 Uiso 1.0 4 calc R
H19A H 1.1074 0.6886 0.6575 0.2414 Uiso 1.0 4 calc R
H19B H 1.1681 0.7804 0.6469 0.2414 Uiso 1.0 4 calc R
H19C H 1.1866 0.6803 0.6192 0.2414 Uiso 1.0 4 calc R
H20A H 1.0175 0.8669 0.6062 0.3457 Uiso 1.0 4 calc R
H20B H 0.9622 0.7729 0.6199 0.3457 Uiso 1.0 4 calc R
H20C H 0.9537 0.8111 0.5593 0.3457 Uiso 1.0 4 calc R
H21A H 0.6360 0.5422 0.2861 0.1061 Uiso 1.0 4 calc R
H21B H 0.5684 0.4614 0.3035 0.1061 Uiso 1.0 4 calc R
H22A H 0.5742 0.3767 0.2256 0.1122 Uiso 1.0 4 calc R
H22B H 0.6244 0.4634 0.1991 0.1122 Uiso 1.0 4 calc R
H23A H 0.7042 0.3658 0.2922 0.1194 Uiso 1.0 4 calc R
H23B H 0.7543 0.4458 0.2609 0.1194 Uiso 1.0 4 calc R
H24A H 0.7524 0.3365 0.1853 0.1450 Uiso 1.0 4 calc R
H24B H 0.7083 0.2561 0.2195 0.1450 Uiso 1.0 4 calc R
H24C H 0.8114 0.2939 0.2384 0.1450 Uiso 1.0 4 calc R
H25A H 0.4734 0.5823 0.3283 0.1133 Uiso 1.0 4 calc R
H25B H 0.5258 0.6704 0.3051 0.1133 Uiso 1.0 4 calc R
H26A H 0.3789 0.7054 0.2477 0.1278 Uiso 1.0 4 calc R
H26B H 0.3313 0.6299 0.2834 0.1278 Uiso 1.0 4 calc R
H27A H 0.3078 0.7749 0.3202 0.1257 Uiso 1.0 4 calc R
H27B H 0.3887 0.7261 0.3609 0.1257 Uiso 1.0 4 calc R
H28A H 0.4175 0.8617 0.2812 0.1551 Uiso 1.0 4 calc R
H28B H 0.4993 0.8115 0.3205 0.1551 Uiso 1.0 4 calc R
H28C H 0.4287 0.8825 0.3444 0.1551 Uiso 1.0 4 calc R
H29A H 0.7307 0.9033 0.4098 0.1389 Uiso 1.0 4 calc R
H29B H 0.6707 0.8071 0.4030 0.1389 Uiso 1.0 4 calc R
H30A H 0.8099 0.7212 0.4145 0.1286 Uiso 1.0 4 calc R
H30B H 0.7881 0.7794 0.4665 0.1286 Uiso 1.0 4 calc R

loop_
_atom_site_aniso_label
_atom_site_aniso_U_11
_atom_site_aniso_U_22
_atom_site_aniso_U_33
_atom_site_aniso_U_12
_atom_site_aniso_U_13
_atom_site_aniso_U_23
Ru1 0.0910(4) 0.0577(3) 0.0493(3) 0.0008(3) -0.0077(3) 0.0018(2)
Ru2 0.0804(4) 0.0816(4) 0.0587(4) -0.0001(3) -0.0085(3) 0.0008(3)
V1 0.0741(7) 0.0728(7) 0.0517(6) -0.0071(6) -0.0078(5) -0.0042(5)
V2 0.0743(7) 0.0578(6) 0.0739(7) -0.0007(6) -0.0076(6) 0.0002(5)
V3 0.0796(7) 0.0643(7) 0.0476(6) -0.0032(6) -0.0088(5) -0.0007(5)
V4 0.0728(7) 0.0606(7) 0.0749(7) 0.0027(6) -0.0014(6) 0.0003(6)
V5 0.0740(7) 0.0594(6) 0.0440(5) -0.0002(5) -0.0081(5) -0.0009(4)
Cl1 0.1317(19) 0.1172(18) 0.1132(18) 0.0110(15) -0.0149(15) -0.0100(14)
Cl2 0.1261(19) 0.161(3) 0.1016(17) -0.0352(18) 0.0041(14) -0.0160(16)
O1 0.076(3) 0.067(3) 0.049(3) -0.003(2) -0.0064(19) -0.0011(18)
O2 0.075(3) 0.068(3) 0.051(3) -0.002(2) -0.0044(18) -0.0073(19)
O3 0.072(3) 0.067(3) 0.055(3) -0.002(2) -0.0078(19) -0.0031(19)
O4 0.081(3) 0.063(3) 0.052(3) -0.003(2) -0.010(2) -0.0018(18)
O5 0.078(3) 0.063(3) 0.046(2) -0.001(2) -0.0075(18) -0.0019(17)
O6 0.076(3) 0.067(3) 0.052(3) 0.001(2) -0.0071(19) -0.0016(19)
O7 0.072(3) 0.063(3) 0.046(2) -0.003(2) -0.0035(18) -0.0019(17)
O8 0.076(3) 0.063(3) 0.050(3) -0.000(2) -0.0034(19) -0.0015(18)
O9 0.072(3) 0.060(3) 0.056(3) 0.005(2) -0.0126(19) -0.0081(18)
O10 0.069(3) 0.075(3) 0.059(3) -0.007(2) -0.0084(19) -0.005(2)
O11 0.083(3) 0.064(3) 0.061(3) 0.000(3) -0.005(2) -0.003(2)
O12 0.084(3) 0.069(3) 0.049(3) -0.003(3) -0.006(2) -0.0010(19)
O13 0.081(3) 0.075(3) 0.067(3) 0.004(3) -0.005(3) -0.002(3)
O14 0.080(3) 0.062(3) 0.046(2) 0.001(2) -0.0070(19) -0.0027(17)
O15 0.089(3) 0.059(3) 0.068(3) -0.002(3) -0.009(3) 0.003(2)
O16 0.092(3) 0.062(3) 0.064(3) -0.001(3) -0.011(3) -0.002(2)
O17 0.103(4) 0.061(3) 0.052(3) 0.002(3) 0.001(3) 0.0016(19)
O18 0.099(4) 0.068(3) 0.050(3) 0.000(3) -0.007(2) 0.000(2)
O19 0.081(3) 0.100(4) 0.063(3) 0.006(3) -0.006(3) 0.007(3)
O20 0.079(3) 0.090(4) 0.062(3) 0.003(3) -0.002(3) 0.003(3)
O21 0.083(3) 0.082(4) 0.069(3) -0.000(3) -0.005(3) -0.005(3)
O22 0.096(4) 0.085(4) 0.074(3) -0.006(3) -0.014(3) -0.005(3)
N1 0.147(9) 0.083(6) 0.042(4) 0.0000 -0.001(5) 0.0000
C1 0.097(5) 0.066(4) 0.066(4) 0.002(4) -0.010(4) 0.000(4)
C2 0.087(5) 0.083(5) 0.104(6) 0.007(4) -0.013(4) -0.004(4)
C3 0.103(7) 0.267(16) 0.149(9) -0.051(9) -0.014(6) 0.040(9)
C4 0.154(9) 0.105(6) 0.155(10) 0.004(7) -0.070(7) 0.029(6)
C5 0.182(11) 0.123(8) 0.170(10) 0.024(8) -0.102(8) -0.048(7)
C6 0.108(6) 0.075(5) 0.048(4) -0.007(4) -0.006(3) -0.002(3)
C7 0.143(6) 0.073(5) 0.054(4) 0.000(5) 0.015(4) 0.002(3)
C8 0.165(8) 0.248(15) 0.089(7) 0.012(8) -0.008(6) 0.064(8)
C9 0.232(11) 0.114(7) 0.101(7) 0.055(8) 0.072(8) 0.036(6)
C10 0.340(16) 0.103(6) 0.098(7) -0.072(9) 0.103(9) -0.011(6)
C11 0.100(6) 0.084(5) 0.059(4) -0.001(4) -0.018(4) 0.002(4)
C12 0.095(5) 0.104(6) 0.060(4) 0.012(4) -0.005(4) 0.007(4)
C13 0.187(10) 0.152(8) 0.066(5) 0.080(7) 0.004(6) 0.016(5)
C14 0.102(5) 0.119(7) 0.060(4) 0.010(5) -0.009(4) 0.012(4)
C15 0.115(7) 0.142(8) 0.109(7) -0.032(6) -0.025(5) 0.039(6)
C16 0.078(5) 0.078(5) 0.075(5) 0.013(4) -0.009(4) 0.001(4)
C17 0.098(6) 0.094(6) 0.106(6) 0.009(4) -0.025(5) -0.025(5)
C18 0.254(16) 0.132(11) 0.218(14) -0.064(10) -0.020(11) 0.036(10)
C19 0.295(16) 0.147(10) 0.125(8) 0.054(10) -0.104(10) -0.051(7)
C20 0.128(9) 0.297(19) 0.42(3) 0.054(9) -0.046(9) -0.276(17)
C21 0.128(6) 0.083(5) 0.049(4) -0.006(4) -0.006(4) 0.000(3)
C22 0.135(6) 0.097(6) 0.046(4) -0.005(5) 0.003(4) -0.000(4)
C23 0.127(6) 0.109(6) 0.059(5) 0.001(5) -0.000(4) -0.001(4)
C24 0.131(7) 0.151(9) 0.079(6) -0.000(6) 0.005(5) -0.012(6)
C25 0.144(7) 0.090(5) 0.044(4) 0.012(5) -0.005(4) -0.001(4)
C26 0.151(7) 0.102(6) 0.061(5) 0.010(5) -0.003(5) -0.001(4)
C27 0.155(8) 0.085(6) 0.071(5) 0.005(5) 0.004(5) -0.001(4)
C28 0.165(9) 0.124(7) 0.093(7) -0.005(6) -0.004(6) -0.039(6)
C29 0.139(8) 0.099(7) 0.111(8) -0.014(6) 0.024(6) 0.003(6)
C30 0.110(7) 0.098(6) 0.110(7) 0.014(6) 0.000(6) -0.003(6)

loop_
_atom_type_symbol
_atom_type_description
_atom_type_scat_dispersion_real
_atom_type_scat_dispersion_imag
_atom_type_scat_source
C C 0.0000 0.0000
;
International Tables for Crystallography
(1992, Vol. C, Tables 4.2.6.8 and 6.1.1.4)
;
H H 0.0000 0.0000
;
International Tables for Crystallography
(1992, Vol. C, Table 6.1.1.4)
;
Ru Ru 0.0000 0.0000
;
International Tables for Crystallography
(1992, Vol. C, Tables 4.2.6.8 and 6.1.1.4)
;
V V 0.0000 0.0000
;
International Tables for Crystallography
(1992, Vol. C, Tables 4.2.6.8 and 6.1.1.4)
;
Cl Cl 0.0000 0.0000
;
International Tables for Crystallography
(1992, Vol. C, Tables 4.2.6.8 and 6.1.1.4)
;
N N 0.0000 0.0000
;
International Tables for Crystallography
(1992, Vol. C, Tables 4.2.6.8 and 6.1.1.4)
;
O O 0.0000 0.0000
;
International Tables for Crystallography
(1992, Vol. C, Tables 4.2.6.8 and 6.1.1.4)
;

loop_
_geom_angle_atom_site_label_1
_geom_angle_atom_site_label_2
_geom_angle_atom_site_label_3
_geom_angle
_geom_angle_publ_flag
_geom_angle_site_symmetry_1
_geom_angle_site_symmetry_3
Ru1 Ru1 O11 177.51(12) yes 3_676 .
Ru1 Ru1 O15 89.59(13) yes 3_676 .
Ru1 Ru1 O16 88.87(13) yes 3_676 3_676
Ru1 Ru1 O17 89.77(13) yes 3_676 .
Ru1 Ru1 O18 89.16(13) yes 3_676 3_676
O11 Ru1 O15 89.98(17) yes . .
O11 Ru1 O16 91.61(17) yes . 3_676
O11 Ru1 O17 92.70(17) yes . .
O11 Ru1 O18 88.37(17) yes . 3_676
O15 Ru1 O16 178.07(18) yes . 3_676
O15 Ru1 O17 91.53(19) yes . .
O15 Ru1 O18 88.09(19) yes . 3_676
O16 Ru1 O17 87.31(19) yes 3_676 .
O16 Ru1 O18 93.05(19) yes 3_676 3_676
O17 Ru1 O18 178.86(17) yes . 3_676
Ru2 Ru2 O3 177.60(11) yes 3_766 .
Ru2 Ru2 O19 88.32(14) yes 3_766 .
Ru2 Ru2 O20 90.82(15) yes 3_766 3_766
Ru2 Ru2 O21 90.05(14) yes 3_766 .
Ru2 Ru2 O22 88.07(15) yes 3_766 3_766
O3 Ru2 O19 89.33(18) yes . .
O3 Ru2 O20 91.52(18) yes . 3_766
O3 Ru2 O21 90.47(17) yes . .
O3 Ru2 O22 91.41(18) yes . 3_766
O19 Ru2 O20 179.0(2) yes . 3_766
O19 Ru2 O21 90.5(2) yes . .
O19 Ru2 O22 89.4(2) yes . 3_766
O20 Ru2 O21 89.95(19) yes 3_766 .
O20 Ru2 O22 90.2(2) yes 3_766 3_766
O21 Ru2 O22 178.1(2) yes . 3_766
O1 V1 O2 77.76(16) yes . .
O1 V1 O3 81.77(16) yes . .
O1 V1 O4 77.29(16) yes . .
O1 V1 O5 73.60(15) yes . .
O1 V1 O10 174.3(2) yes . .
O2 V1 O3 92.37(19) yes . .
O2 V1 O4 154.58(19) yes . .
O2 V1 O5 86.28(18) yes . .
O2 V1 O10 102.6(2) yes . .
O3 V1 O4 88.85(19) yes . .
O3 V1 O5 155.06(18) yes . .
O3 V1 O10 103.9(2) yes . .
O4 V1 O5 82.09(18) yes . .
O4 V1 O10 101.7(2) yes . .
O5 V1 O10 100.7(2) yes . .
O1 V2 O2 80.76(17) yes . .
O1 V2 O6 82.90(18) yes . .
O1 V2 O7 74.89(16) yes . .
O1 V2 O9 75.84(16) yes . 3_666
O1 V2 O11 172.7(2) yes . .
O2 V2 O6 94.88(19) yes . .
O2 V2 O7 89.44(18) yes . .
O2 V2 O9 154.65(19) yes . 3_666
O2 V2 O11 100.3(2) yes . .
O6 V2 O7 156.40(19) yes . .
O6 V2 O9 91.81(19) yes . 3_666
O6 V2 O11 104.2(3) yes . .
O7 V2 O9 75.26(17) yes . 3_666
O7 V2 O11 97.8(2) yes . .
O9 V2 O11 101.67(19) yes 3_666 .
O1 V3 O3 81.27(17) yes . .
O1 V3 O6 77.51(17) yes . .
O1 V3 O8 77.75(17) yes . .
O1 V3 O12 174.62(19) yes . .
O1 V3 O14 73.62(16) yes . 3_666
O3 V3 O6 92.21(18) yes . .
O3 V3 O8 88.96(17) yes . .
O3 V3 O12 104.1(2) yes . .
O3 V3 O14 154.72(19) yes . 3_666
O6 V3 O8 154.76(19) yes . .
O6 V3 O12 102.5(2) yes . .
O6 V3 O14 85.35(17) yes . 3_666
O8 V3 O12 101.6(2) yes . .
O8 V3 O14 82.95(17) yes . 3_666
O12 V3 O14 101.0(2) yes . 3_666
O1 V4 O4 80.01(17) yes . .
O1 V4 O7 74.65(15) yes . 3_666
O1 V4 O8 79.48(17) yes . .
O1 V4 O9 75.14(16) yes . .
O1 V4 O13 176.6(2) yes . .
O4 V4 O7 153.40(19) yes . 3_666
O4 V4 O8 95.61(19) yes . .
O4 V4 O9 90.55(19) yes . .
O4 V4 O13 103.1(2) yes . .
O7 V4 O8 87.67(17) yes 3_666 .
O7 V4 O9 75.39(16) yes 3_666 .
O7 V4 O13 102.1(2) yes 3_666 .
O8 V4 O9 152.40(18) yes . .
O8 V4 O13 101.5(3) yes . .
O9 V4 O13 103.2(3) yes . .
O1 V5 O1 77.94(16) yes . 3_666
O1 V5 O5 87.58(18) yes . .
O1 V5 O7 78.83(16) yes . .
O1 V5 O9 83.15(18) yes . .
O1 V5 O14 164.08(18) yes . .
O1 V5 O5 165.38(19) yes 3_666 .
O1 V5 O7 80.54(16) yes 3_666 .
O1 V5 O9 80.85(17) yes 3_666 .
O1 V5 O14 86.61(18) yes 3_666 .
O5 V5 O7 94.79(18) yes . .
O5 V5 O9 99.61(19) yes . .
O5 V5 O14 107.7(2) yes . .
O7 V5 O9 156.37(17) yes . .
O7 V5 O14 94.98(18) yes . .
O9 V5 O14 98.3(2) yes . .
V1 O1 V2 85.46(15) yes . .
V1 O1 V3 83.45(14) yes . .
V1 O1 V4 86.06(14) yes . .
V1 O1 V5 87.46(14) yes . .
V1 O1 V5 170.5(3) yes . 3_666
V2 O1 V3 84.49(15) yes . .
V2 O1 V4 168.4(3) yes . .
V2 O1 V5 97.14(17) yes . .
V2 O1 V5 92.50(15) yes . 3_666
V3 O1 V4 86.68(15) yes . .
V3 O1 V5 170.6(2) yes . .
V3 O1 V5 87.08(15) yes . 3_666
V4 O1 V5 90.38(16) yes . .
V4 O1 V5 94.56(16) yes . 3_666
V5 O1 V5 102.06(18) yes . 3_666
V1 O2 V2 115.0(3) yes . .
Ru2 O3 V1 120.41(19) yes . .
Ru2 O3 V3 119.7(2) yes . .
V1 O3 V3 113.3(3) yes . .
V1 O4 V4 115.6(2) yes . .
V1 O5 V5 111.3(2) yes . .
V2 O6 V3 114.3(3) yes . .
V2 O7 V4 99.24(16) yes . 3_666
V2 O7 V5 106.59(19) yes . .
V4 O7 V5 107.87(19) yes 3_666 .
V3 O8 V4 114.9(2) yes . .
V2 O9 V4 102.54(19) yes 3_666 .
V2 O9 V5 107.48(19) yes 3_666 .
V4 O9 V5 108.0(2) yes . .
Ru1 O11 V2 143.1(3) yes . .
V3 O14 V5 112.6(2) yes 3_666 .
Ru1 O15 C1 118.3(5) yes . .
Ru1 O16 C1 119.9(5) yes 3_676 .
Ru1 O17 C6 119.3(5) yes . .
Ru1 O18 C6 118.2(5) yes 3_676 .
Ru2 O19 C11 119.9(5) yes . .
Ru2 O20 C11 117.8(5) yes 3_766 .
Ru2 O21 C16 118.7(5) yes . .
Ru2 O22 C16 119.3(5) yes 3_766 .
C21 N1 C21 113.0(7) yes . 2_655
C21 N1 C25 107.2(4) yes . .
C21 N1 C25 110.0(5) yes . 2_655
C21 N1 C25 110.0(5) yes 2_655 .
C21 N1 C25 107.2(4) yes 2_655 2_655
C25 N1 C25 109.5(7) yes . 2_655
O15 C1 O16 123.2(7) yes . .
O15 C1 C2 118.4(7) yes . .
O16 C1 C2 118.3(7) yes . .
C1 C2 C3 107.8(8) yes . .
C1 C2 C4 106.8(7) yes . .
C1 C2 C5 111.4(8) yes . .
C3 C2 C4 113.7(9) yes . .
C3 C2 C5 106.5(9) yes . .
C4 C2 C5 110.7(8) yes . .
O17 C6 O18 123.4(6) yes . .
O17 C6 C7 118.9(6) yes . .
O18 C6 C7 117.6(7) yes . .
C6 C7 C8 102.3(8) yes . .
C6 C7 C9 112.1(7) yes . .
C6 C7 C10 113.5(7) yes . .
C8 C7 C9 108.1(8) yes . .
C8 C7 C10 104.4(9) yes . .
C9 C7 C10 115.2(10) yes . .
O19 C11 O20 123.1(7) yes . .
O19 C11 C12 115.1(7) yes . .
O20 C11 C12 121.8(7) yes . .
C11 C12 C13 108.2(7) yes . .
C11 C12 C14 107.1(7) yes . .
C11 C12 C15 106.7(7) yes . .
C13 C12 C14 111.4(7) yes . .
C13 C12 C15 112.2(8) yes . .
C14 C12 C15 111.1(7) yes . .
O21 C16 O22 123.4(7) yes . .
O21 C16 C17 120.9(7) yes . .
O22 C16 C17 115.7(7) yes . .
C16 C17 C18 103.4(9) yes . .
C16 C17 C19 110.9(8) yes . .
C16 C17 C20 112.3(9) yes . .
C18 C17 C19 106.6(10) yes . .
C18 C17 C20 104.1(11) yes . .
C19 C17 C20 118.1(12) yes . .
N1 C21 C22 115.4(6) yes . .
C21 C22 C23 109.5(6) yes . .
C22 C23 C24 114.7(7) yes . .
N1 C25 C26 114.4(6) yes . .
C25 C26 C27 111.9(7) yes . .
C26 C27 C28 110.5(9) yes . .
Cl1 C29 C30 114.3(8) yes . .
Cl2 C30 C29 109.3(7) yes . .
C2 C3 H3A 109.472 no . .
C2 C3 H3B 109.477 no . .
C2 C3 H3C 109.471 no . .
H3A C3 H3B 109.469 no . .
H3A C3 H3C 109.468 no . .
H3B C3 H3C 109.470 no . .
C2 C4 H4A 109.468 no . .
C2 C4 H4B 109.479 no . .
C2 C4 H4C 109.467 no . .
H4A C4 H4B 109.471 no . .
H4A C4 H4C 109.473 no . .
H4B C4 H4C 109.470 no . .
C2 C5 H5A 109.461 no . .
C2 C5 H5B 109.471 no . .
C2 C5 H5C 109.475 no . .
H5A C5 H5B 109.462 no . .
H5A C5 H5C 109.479 no . .
H5B C5 H5C 109.479 no . .
C7 C8 H8A 109.462 no . .
C7 C8 H8B 109.481 no . .
C7 C8 H8C 109.473 no . .
H8A C8 H8B 109.471 no . .
H8A C8 H8C 109.469 no . .
H8B C8 H8C 109.471 no . .
C7 C9 H9A 109.474 no . .
C7 C9 H9B 109.467 no . .
C7 C9 H9C 109.478 no . .
H9A C9 H9B 109.478 no . .
H9A C9 H9C 109.474 no . .
H9B C9 H9C 109.456 no . .
C7 C10 H10A 109.474 no . .
C7 C10 H10B 109.470 no . .
C7 C10 H10C 109.476 no . .
H10A C10 H10B 109.468 no . .
H10A C10 H10C 109.463 no . .
H10B C10 H10C 109.477 no . .
C12 C13 H13A 109.476 no . .
C12 C13 H13B 109.477 no . .
C12 C13 H13C 109.490 no . .
H13A C13 H13B 109.464 no . .
H13A C13 H13C 109.457 no . .
H13B C13 H13C 109.463 no . .
C12 C14 H14A 109.464 no . .
C12 C14 H14B 109.472 no . .
C12 C14 H14C 109.479 no . .
H14A C14 H14B 109.468 no . .
H14A C14 H14C 109.465 no . .
H14B C14 H14C 109.480 no . .
C12 C15 H15A 109.474 no . .
C12 C15 H15B 109.470 no . .
C12 C15 H15C 109.474 no . .
H15A C15 H15B 109.468 no . .
H15A C15 H15C 109.472 no . .
H15B C15 H15C 109.471 no . .
C17 C18 H18A 109.473 no . .
C17 C18 H18B 109.473 no . .
C17 C18 H18C 109.469 no . .
H18A C18 H18B 109.471 no . .
H18A C18 H18C 109.470 no . .
H18B C18 H18C 109.471 no . .
C17 C19 H19A 109.474 no . .
C17 C19 H19B 109.477 no . .
C17 C19 H19C 109.458 no . .
H19A C19 H19B 109.474 no . .
H19A C19 H19C 109.476 no . .
H19B C19 H19C 109.469 no . .
C17 C20 H20A 109.470 no . .
C17 C20 H20B 109.469 no . .
C17 C20 H20C 109.461 no . .
H20A C20 H20B 109.475 no . .
H20A C20 H20C 109.475 no . .
H20B C20 H20C 109.476 no . .
N1 C21 H21A 108.431 no . .
N1 C21 H21B 108.419 no . .
C22 C21 H21A 108.407 no . .
C22 C21 H21B 108.412 no . .
H21A C21 H21B 107.466 no . .
C21 C22 H22A 109.785 no . .
C21 C22 H22B 109.781 no . .
C23 C22 H22A 109.782 no . .
C23 C22 H22B 109.786 no . .
H22A C22 H22B 108.238 no . .
C22 C23 H23A 108.591 no . .
C22 C23 H23B 108.580 no . .
C24 C23 H23A 108.582 no . .
C24 C23 H23B 108.581 no . .
H23A C23 H23B 107.576 no . .
C23 C24 H24A 109.472 no . .
C23 C24 H24B 109.480 no . .
C23 C24 H24C 109.478 no . .
H24A C24 H24B 109.463 no . .
H24A C24 H24C 109.462 no . .
H24B C24 H24C 109.472 no . .
N1 C25 H25A 108.649 no . .
N1 C25 H25B 108.669 no . .
C26 C25 H25A 108.666 no . .
C26 C25 H25B 108.671 no . .
H25A C25 H25B 107.597 no . .
C25 C26 H26A 109.241 no . .
C25 C26 H26B 109.253 no . .
C27 C26 H26A 109.243 no . .
C27 C26 H26B 109.240 no . .
H26A C26 H26B 107.930 no . .
C26 C27 H27A 109.561 no . .
C26 C27 H27B 109.561 no . .
C28 C27 H27A 109.549 no . .
C28 C27 H27B 109.555 no . .
H27A C27 H27B 108.098 no . .
C27 C28 H28A 109.470 no . .
C27 C28 H28B 109.462 no . .
C27 C28 H28C 109.462 no . .
H28A C28 H28B 109.477 no . .
H28A C28 H28C 109.479 no . .
H28B C28 H28C 109.478 no . .
Cl1 C29 H29A 108.694 no . .
Cl1 C29 H29B 108.690 no . .
C30 C29 H29A 108.689 no . .
C30 C29 H29B 108.686 no . .
H29A C29 H29B 107.611 no . .
Cl2 C30 H30A 109.825 no . .
Cl2 C30 H30B 109.833 no . .
C29 C30 H30A 109.824 no . .
C29 C30 H30B 109.827 no . .
H30A C30 H30B 108.263 no . .

loop_
_geom_bond_atom_site_label_1
_geom_bond_atom_site_label_2
_geom_bond_distance
_geom_bond_publ_flag
_geom_bond_site_symmetry_2
Ru1 Ru1 2.2752(8) yes 3_676
Ru1 O11 2.228(5) yes .
Ru1 O15 2.006(5) yes .
Ru1 O16 1.998(5) yes 3_676
Ru1 O17 2.018(5) yes .
Ru1 O18 2.044(5) yes 3_676
Ru2 Ru2 2.2789(9) yes 3_766
Ru2 O3 2.283(4) yes .
Ru2 O19 2.014(5) yes .
Ru2 O20 2.007(5) yes 3_766
Ru2 O21 2.016(5) yes .
Ru2 O22 2.034(6) yes 3_766
V1 O1 2.338(4) yes .
V1 O2 1.840(4) yes .
V1 O3 1.855(5) yes .
V1 O4 1.949(5) yes .
V1 O5 2.010(5) yes .
V1 O10 1.581(4) yes .
V2 O1 2.230(5) yes .
V2 O2 1.836(4) yes .
V2 O6 1.772(5) yes .
V2 O7 2.024(5) yes .
V2 O9 1.981(4) yes 3_666
V2 O11 1.632(5) yes .
V3 O1 2.343(5) yes .
V3 O3 1.873(4) yes .
V3 O6 1.887(5) yes .
V3 O8 1.941(4) yes .
V3 O12 1.578(5) yes .
V3 O14 1.991(4) yes 3_666
V4 O1 2.331(5) yes .
V4 O4 1.815(5) yes .
V4 O7 2.026(4) yes 3_666
V4 O8 1.865(5) yes .
V4 O9 1.973(5) yes .
V4 O13 1.578(5) yes .
V5 O1 2.076(5) yes .
V5 O1 2.098(4) yes 3_666
V5 O5 1.685(4) yes .
V5 O7 2.005(4) yes .
V5 O9 1.897(4) yes .
V5 O14 1.685(5) yes .
Cl1 C29 1.799(11) yes .
Cl2 C30 1.820(10) yes .
O15 C1 1.271(9) yes .
O16 C1 1.254(9) yes .
O17 C6 1.263(9) yes .
O18 C6 1.278(9) yes .
O19 C11 1.281(9) yes .
O20 C11 1.277(10) yes .
O21 C16 1.245(9) yes .
O22 C16 1.267(10) yes .
N1 C21 1.537(9) yes .
N1 C21 1.537(9) yes 2_655
N1 C25 1.540(9) yes .
N1 C25 1.540(9) yes 2_655
C1 C2 1.519(11) yes .
C2 C3 1.445(16) yes .
C2 C4 1.570(13) yes .
C2 C5 1.509(15) yes .
C6 C7 1.521(10) yes .
C7 C8 1.559(14) yes .
C7 C9 1.420(15) yes .
C7 C10 1.426(13) yes .
C11 C12 1.531(11) yes .
C12 C13 1.527(14) yes .
C12 C14 1.562(11) yes .
C12 C15 1.499(13) yes .
C16 C17 1.501(12) yes .
C17 C18 1.539(19) yes .
C17 C19 1.469(15) yes .
C17 C20 1.391(18) yes .
C21 C22 1.506(11) yes .
C22 C23 1.460(12) yes .
C23 C24 1.572(14) yes .
C25 C26 1.532(13) yes .
C26 C27 1.494(12) yes .
C27 C28 1.475(14) yes .
C29 C30 1.418(13) yes .
C3 H3A 0.980 no .
C3 H3B 0.980 no .
C3 H3C 0.980 no .
C4 H4A 0.980 no .
C4 H4B 0.980 no .
C4 H4C 0.980 no .
C5 H5A 0.980 no .
C5 H5B 0.980 no .
C5 H5C 0.980 no .
C8 H8A 0.980 no .
C8 H8B 0.980 no .
C8 H8C 0.980 no .
C9 H9A 0.980 no .
C9 H9B 0.980 no .
C9 H9C 0.980 no .
C10 H10A 0.980 no .
C10 H10B 0.980 no .
C10 H10C 0.980 no .
C13 H13A 0.980 no .
C13 H13B 0.980 no .
C13 H13C 0.980 no .
C14 H14A 0.980 no .
C14 H14B 0.980 no .
C14 H14C 0.980 no .
C15 H15A 0.980 no .
C15 H15B 0.980 no .
C15 H15C 0.980 no .
C18 H18A 0.980 no .
C18 H18B 0.980 no .
C18 H18C 0.980 no .
C19 H19A 0.980 no .
C19 H19B 0.980 no .
C19 H19C 0.980 no .
C20 H20A 0.980 no .
C20 H20B 0.980 no .
C20 H20C 0.980 no .
C21 H21A 0.990 no .
C21 H21B 0.990 no .
C22 H22A 0.990 no .
C22 H22B 0.990 no .
C23 H23A 0.990 no .
C23 H23B 0.990 no .
C24 H24A 0.980 no .
C24 H24B 0.980 no .
C24 H24C 0.980 no .
C25 H25A 0.990 no .
C25 H25B 0.990 no .
C26 H26A 0.990 no .
C26 H26B 0.990 no .
C27 H27A 0.990 no .
C27 H27B 0.990 no .
C28 H28A 0.980 no .
C28 H28B 0.980 no .
C28 H28C 0.980 no .
C29 H29A 0.990 no .
C29 H29B 0.990 no .
C30 H30A 0.990 no .
C30 H30B 0.990 no .

loop_
_geom_contact_atom_site_label_1
_geom_contact_atom_site_label_2
_geom_contact_distance
_geom_contact_publ_flag
_geom_contact_site_symmetry_2
Ru2 O10 3.544(5) no .
Ru2 O12 3.546(4) no .
V1 O6 3.436(4) no .
V1 O7 3.591(4) no .
V1 O8 3.508(4) no .
V1 O19 3.368(5) no .
V2 O3 3.402(5) no .
V2 O5 3.484(4) no .
V2 O13 3.538(5) no 3_666
V2 O14 3.416(4) no 3_666
V3 O2 3.421(5) no .
V3 O4 3.500(4) no .
V3 O9 3.593(5) no 3_666
V3 O22 3.410(6) no 3_766
V4 O3 3.407(5) no .
V4 O5 3.462(4) no .
V4 O11 3.473(5) no 3_666
V4 O14 3.505(4) no 3_666
V5 O2 3.329(5) no .
V5 O4 3.230(5) no .
V5 O6 3.280(5) no 3_666
V5 O7 3.399(4) no 3_666
V5 O8 3.315(5) no 3_666
V5 O9 3.453(4) no 3_666
Cl1 Cl2 3.359(4) no .
O2 O15 3.211(6) no .
O4 O19 2.741(7) no .
O7 O18 2.998(6) no 3_676
O7 C10 3.448(12) no 3_676
O8 O22 2.809(7) no 3_766
O10 O19 3.044(7) no .
O10 O21 2.929(7) no .
O11 O13 3.149(7) no 3_666
O12 O20 2.999(7) no 3_766
O12 O22 3.038(7) no 3_766
O14 C10 3.377(11) no 3_676
O15 O17 3.599(7) no 3_676
O15 C3 2.993(13) no .
O15 C4 2.803(12) no .
O15 C6 3.558(8) no .
O15 C6 3.430(10) no 3_676
O16 O18 3.549(7) no 3_676
O16 C3 3.232(13) no .
O16 C4 3.505(11) no .
O16 C5 2.691(13) no .
O16 C6 3.591(8) no .
O16 C6 3.369(9) no 3_676
O17 C1 3.548(8) no .
O17 C1 3.412(10) no 3_676
O17 C8 3.077(13) no .
O17 C9 2.737(12) no .
O17 C10 3.599(12) no .
O18 C1 3.567(8) no .
O18 C1 3.409(9) no 3_676
O18 C8 3.089(11) no .
O18 C9 3.566(12) no .
O18 C10 2.728(13) no .
O19 O22 3.591(8) no .
O19 C13 2.820(10) no .
O19 C15 2.898(12) no .
O19 C16 3.431(10) no .
O19 C16 3.516(9) no 3_766
O20 C13 3.498(12) no .
O20 C14 2.695(9) no .
O20 C15 3.389(12) no .
O20 C16 3.478(9) no .
O20 C16 3.519(9) no 3_766
O21 C11 3.504(9) no .
O21 C11 3.488(9) no 3_766
O21 C18 3.265(16) no .
O21 C19 3.503(14) no .
O21 C20 2.677(18) no .
O22 C11 3.464(10) no .
O22 C11 3.504(9) no 3_766
O22 C18 2.859(14) no .
O22 C19 2.747(13) no .
O22 C20 3.541(18) no .
N1 C22 2.573(11) no 2_655
N1 C26 2.582(11) no 2_655
C1 C6 3.576(12) no 3_676
C4 C20 3.439(18) no .
C21 C22 3.093(13) no 2_655
C21 C26 2.925(12) no 2_655
C22 C25 3.070(12) no 2_655
C22 C26 3.466(12) no 2_655
C25 C26 3.150(13) no 2_655
C25 C28 3.066(13) no .
O2 C30 3.528(11) no .
O3 C30 3.507(10) no .
O5 C22 3.455(8) no 4_565
O6 C25 3.544(8) no .
O6 C29 3.218(11) no .
O6 C30 3.248(10) no .
O8 C10 3.500(12) no 1_545
O9 C25 3.433(8) no 3_666
O9 C27 3.494(9) no 3_666
O10 C24 3.564(10) no 4_565
O11 C28 3.484(11) no .
O11 C29 3.436(12) no .
O12 C21 3.405(8) no .
O12 C23 3.538(9) no .
O13 O16 3.018(7) no 1_545
O13 O18 3.504(6) no 1_545
O13 C27 3.505(10) no 3_666
O14 C21 3.203(8) no 3_666
O14 C25 3.498(8) no 3_666
O16 O13 3.018(7) no 1_565
O17 C28 3.582(11) no .
O17 C29 3.497(12) no .
O18 O13 3.504(6) no 1_565
O20 C30 3.438(11) no 3_766
C3 C18 3.53(2) no 3_776
C10 O8 3.500(12) no 1_565
C18 C3 3.53(2) no 3_776
C21 O12 3.405(8) no .
C21 O14 3.203(8) no 3_666
C22 O5 3.455(8) no 4_564
C23 O12 3.538(9) no .
C24 O10 3.564(10) no 4_564
C25 O6 3.544(8) no .
C25 O9 3.433(8) no 3_666
C25 O14 3.498(8) no 3_666
C27 O9 3.494(9) no 3_666
C27 O13 3.505(10) no 3_666
C28 O11 3.484(11) no .
C28 O17 3.582(11) no .
C29 O6 3.218(11) no .
C29 O11 3.436(12) no .
C29 O17 3.497(12) no .
C30 O2 3.528(11) no .
C30 O3 3.507(10) no .
C30 O6 3.248(10) no .
C30 O20 3.438(11) no 3_766
V4 H15A 3.5719 no .
V5 H10B 3.3034 no 3_676
Cl1 H30A 2.8012 no .
Cl1 H30B 3.5747 no .
Cl2 H29A 2.7022 no .
Cl2 H29B 3.5283 no .
O2 H4B 2.8530 no .
O4 H13B 2.9814 no .
O4 H15A 2.7428 no .
O5 H10B 3.2329 no 3_676
O7 H10A 3.3938 no 3_676
O7 H10B 2.6599 no 3_676
O8 H18C 2.8869 no 3_766
O8 H19C 2.9653 no 3_766
O10 H4B 2.9344 no .
O10 H13B 2.7816 no .
O10 H20B 3.1199 no .
O10 H20C 3.5369 no .
O12 H14B 3.0467 no 3_766
O12 H19C 2.7662 no 3_766
O13 H15A 2.9488 no .
O13 H18C 3.2036 no 3_766
O14 H10A 3.4382 no 3_676
O14 H10B 2.8071 no 3_676
O14 H10C 3.3634 no 3_676
O15 H3A 3.3343 no .
O15 H3B 2.7061 no .
O15 H4B 2.5067 no .
O15 H4C 3.0239 no .
O16 H3A 3.0961 no .
O16 H3B 3.5613 no .
O16 H4C 3.4961 no .
O16 H5A 2.4880 no .
O16 H5C 2.7507 no .
O17 H8B 3.3873 no .
O17 H8C 2.8378 no .
O17 H9A 2.9331 no .
O17 H9C 2.4247 no .
O18 H8B 2.8374 no .
O18 H8C 3.4332 no .
O18 H10A 2.8209 no .
O18 H10B 2.4989 no .
O19 H13B 2.5027 no .
O19 H13C 3.0994 no .
O19 H15A 2.5925 no .
O19 H15C 3.2108 no .
O20 H13C 3.4566 no .
O20 H14B 2.6260 no .
O20 H14C 2.5694 no .
O20 H15C 3.2820 no .
O21 H18B 3.0903 no .
O21 H20B 2.8074 no .
O21 H20C 2.3929 no .
O22 H18B 3.1123 no .
O22 H18C 2.5966 no .
O22 H19A 3.1177 no .
O22 H19C 2.3561 no .
N1 H21A 2.0745 no 2_655
N1 H21B 2.0743 no 2_655
N1 H22A 2.8663 no .
N1 H22A 2.8663 no 2_655
N1 H22B 2.7040 no .
N1 H22B 2.7040 no 2_655
N1 H25A 2.0801 no 2_655
N1 H25B 2.0804 no 2_655
N1 H26A 2.6910 no .
N1 H26A 2.6910 no 2_655
N1 H26B 2.8713 no .
N1 H26B 2.8713 no 2_655
C1 H3A 2.5936 no .
C1 H3B 2.5490 no .
C1 H3C 3.2579 no .
C1 H4A 3.3322 no .
C1 H4B 2.6451 no .
C1 H4C 2.6746 no .
C1 H5A 2.6557 no .
C1 H5B 3.3415 no .
C1 H5C 2.7331 no .
C3 H4A 2.7370 no .
C3 H4B 2.7469 no .
C3 H4C 3.3443 no .
C3 H5A 2.5770 no .
C3 H5B 2.5378 no .
C3 H5C 3.2212 no .
C3 H20A 3.5504 no .
C3 H20C 3.2857 no .
C4 H3A 3.3686 no .
C4 H3B 2.7213 no .
C4 H3C 2.7061 no .
C4 H5A 3.3792 no .
C4 H5B 2.7660 no .
C4 H5C 2.6654 no .
C4 H8B 3.3555 no 3_676
C4 H20A 3.5048 no .
C4 H20B 3.1060 no .
C4 H20C 3.1502 no .
C5 H3A 2.5150 no .
C5 H3B 3.2342 no .
C5 H3C 2.5659 no .
C5 H4A 2.7327 no .
C5 H4B 3.3703 no .
C5 H4C 2.7245 no .
C6 H8A 3.2704 no .
C6 H8B 2.5569 no .
C6 H8C 2.5726 no .
C6 H9A 2.6919 no .
C6 H9B 3.2849 no .
C6 H9C 2.5693 no .
C6 H10A 2.6776 no .
C6 H10B 2.6415 no .
C6 H10C 3.3072 no .
C8 H4C 3.1500 no 3_676
C8 H9A 3.2810 no .
C8 H9B 2.5778 no .
C8 H9C 2.5819 no .
C8 H10A 3.2382 no .
C8 H10B 2.4572 no .
C8 H10C 2.5734 no .
C9 H8A 2.6341 no .
C9 H8B 3.2526 no .
C9 H8C 2.5973 no .
C9 H10A 2.6821 no .
C9 H10B 3.2260 no .
C9 H10C 2.5650 no .
C10 H8A 2.5544 no .
C10 H8B 2.5464 no .
C10 H8C 3.2145 no .
C10 H9A 2.6445 no .
C10 H9B 2.5965 no .
C10 H9C 3.2308 no .
C11 H13A 3.3298 no .
C11 H13B 2.6346 no .
C11 H13C 2.6798 no .
C11 H14A 3.3417 no .
C11 H14B 2.6689 no .
C11 H14C 2.6640 no .
C11 H15A 2.5929 no .
C11 H15B 3.2930 no .
C11 H15C 2.6146 no .
C13 H14A 2.7623 no .
C13 H14B 2.7295 no .
C13 H14C 3.3880 no .
C13 H15A 2.7033 no .
C13 H15B 2.7083 no .
C13 H15C 3.3525 no .
C14 H13A 2.7797 no .
C14 H13B 3.3933 no .
C14 H13C 2.6976 no .
C14 H15A 3.3704 no .
C14 H15B 2.7460 no .
C14 H15C 2.6702 no .
C15 H13A 2.7100 no .
C15 H13B 2.7147 no .
C15 H13C 3.3473 no .
C15 H14A 2.7483 no .
C15 H14B 3.3591 no .
C15 H14C 2.6968 no .
C16 H18A 3.2525 no .
C16 H18B 2.5246 no .
C16 H18C 2.5908 no .
C16 H19A 2.7451 no .
C16 H19B 3.2806 no .
C16 H19C 2.5390 no .
C16 H20A 3.2382 no .
C16 H20B 2.7118 no .
C16 H20C 2.4876 no .
C18 H19A 3.2768 no .
C18 H19B 2.5352 no .
C18 H19C 2.6294 no .
C18 H20A 2.4135 no .
C18 H20B 3.1943 no .
C18 H20C 2.5213 no .
C19 H18A 2.6555 no .
C19 H18B 3.2619 no .
C19 H18C 2.5469 no .
C19 H20A 2.7016 no .
C19 H20B 2.6434 no .
C19 H20C 3.2750 no .
C20 H3C 3.1986 no .
C20 H4A 2.7279 no .
C20 H4B 3.3257 no .
C20 H18A 2.4954 no .
C20 H18B 2.5202 no .
C20 H18C 3.1665 no .
C20 H19A 2.6732 no .
C20 H19B 2.7050 no .
C20 H19C 3.2602 no .
C21 H21A 3.3980 no 2_655
C21 H21B 2.7779 no 2_655
C21 H22A 2.8722 no 2_655
C21 H22B 3.2480 no 2_655
C21 H23A 2.5444 no .
C21 H23B 2.6282 no .
C21 H25A 2.5599 no .
C21 H25A 2.8139 no 2_655
C21 H25B 2.7113 no .
C21 H25B 3.3606 no 2_655
C21 H26A 2.9934 no 2_655
C21 H26B 2.7016 no 2_655
C22 H21B 2.7902 no 2_655
C22 H22A 3.2046 no 2_655
C22 H24A 2.7472 no .
C22 H24B 2.7975 no .
C22 H24C 3.3697 no .
C22 H25A 2.8582 no 2_655
C22 H26B 2.9303 no 2_655
C23 H21A 2.5120 no .
C23 H21B 2.6838 no .
C23 H26B 3.4939 no 2_655
C24 H22A 2.7121 no .
C24 H22B 2.7917 no .
C25 H21A 2.6324 no .
C25 H21A 2.6951 no 2_655
C25 H21B 2.6215 no .
C25 H21B 3.3665 no 2_655
C25 H22A 3.5413 no 2_655
C25 H22B 2.6703 no 2_655
C25 H25A 3.3570 no 2_655
C25 H25B 2.6261 no 2_655
C25 H26A 2.7639 no 2_655
C25 H27A 3.3487 no .
C25 H27B 2.6207 no .
C25 H28A 3.4502 no .
C25 H28B 2.7173 no .
C26 H21A 2.5543 no 2_655
C26 H22B 3.0066 no 2_655
C26 H25B 2.7465 no 2_655
C26 H28A 2.6429 no .
C26 H28B 2.6195 no .
C26 H28C 3.2865 no .
C27 H25A 2.7842 no .
C27 H25B 2.6005 no .
C28 H25A 3.5647 no .
C28 H25B 2.6760 no .
C28 H26A 2.5564 no .
C28 H26B 3.2794 no .
C28 H28A 3.5014 no 2_655
H3A H5A 2.3340 no .
H3A H5B 2.7663 no .
H3A H5C 3.4276 no .
H3B H4A 3.0284 no .
H3B H4B 2.5805 no .
H3B H4C 3.5969 no .
H3B H5A 3.4648 no .
H3B H5B 3.4587 no .
H3B H20C 2.9828 no .
H3C H4A 2.5533 no .
H3C H4B 3.0212 no .
H3C H4C 3.5807 no .
H3C H5A 2.8992 no .
H3C H5B 2.3463 no .
H3C H5C 3.4471 no .
H3C H20A 2.7412 no .
H3C H20C 2.8262 no .
H4A H5B 2.6065 no .
H4A H5C 2.9381 no .
H4A H20A 2.6995 no .
H4A H20B 2.3462 no .
H4A H20C 2.6857 no .
H4B H5C 3.5632 no .
H4B H8B 3.5148 no 3_676
H4B H20B 3.0299 no .
H4B H20C 2.8396 no .
H4C H5A 3.5929 no .
H4C H5B 3.0742 no .
H4C H5C 2.4900 no .
H4C H8B 2.4664 no 3_676
H4C H8C 2.9841 no 3_676
H5C H8C 3.2670 no 3_676
H8A H9A 3.5348 no .
H8A H9B 2.4172 no .
H8A H9C 2.9146 no .
H8A H10A 3.4890 no .
H8A H10B 2.7332 no .
H8A H10C 2.3799 no .
H8B H9B 3.4765 no .
H8B H9C 3.4606 no .
H8B H10A 3.4312 no .
H8B H10B 2.2476 no .
H8B H10C 2.8864 no .
H8C H9A 3.5088 no .
H8C H9B 2.8526 no .
H8C H9C 2.3817 no .
H8C H10B 3.3659 no .
H8C H10C 3.4605 no .
H9A H10A 2.5536 no .
H9A H10B 3.5445 no .
H9A H10C 2.8805 no .
H9B H10A 2.9887 no .
H9B H10B 3.4481 no .
H9B H10C 2.3735 no .
H9C H10A 3.5577 no .
H9C H10C 3.4512 no .
H13A H14A 2.6336 no .
H13A H14B 3.0642 no .
H13A H15A 2.9941 no .
H13A H15B 2.5394 no .
H13B H15A 2.5391 no .
H13B H15B 3.0088 no .
H13C H14A 2.9915 no .
H13C H14B 2.5103 no .
H13C H14C 3.5870 no .
H13C H15A 3.5908 no .
H13C H15B 3.5920 no .
H13C H19A 3.1927 no .
H14A H15B 2.6095 no .
H14A H15C 2.9852 no .
H14B H15C 3.5529 no .
H14C H15A 3.5779 no .
H14C H15B 3.0193 no .
H14C H15C 2.4729 no .
H15C H18B 3.4523 no 3_766
H18A H19A 3.5225 no .
H18A H19B 2.4025 no .
H18A H19C 3.0179 no .
H18A H20A 2.1914 no .
H18A H20B 3.3859 no .
H18A H20C 2.8269 no .
H18B H19B 3.4643 no .
H18B H19C 3.4836 no .
H18B H20A 2.7107 no .
H18B H20B 3.4535 no .
H18B H20C 2.3332 no .
H18C H19A 3.4821 no .
H18C H19B 2.7192 no .
H18C H19C 2.3863 no .
H18C H20A 3.3167 no .
H18C H20C 3.4132 no .
H19A H20A 3.0203 no .
H19A H20B 2.4897 no .
H19A H20C 3.5389 no .
H19B H20A 2.5880 no .
H19B H20B 2.9808 no .
H19B H20C 3.5911 no .
H19C H20A 3.5677 no .
H19C H20B 3.5106 no .
H21A H22A 2.8453 no .
H21A H22B 2.4312 no .
H21A H23A 2.6533 no .
H21A H23B 2.3374 no .
H21A H25A 2.7747 no .
H21A H25A 3.1413 no 2_655
H21A H25B 2.4911 no .
H21A H25B 3.5397 no 2_655
H21A H26A 2.4308 no 2_655
H21A H26B 2.2347 no 2_655
H21B H21B 3.1222 no 2_655
H21B H22A 2.2981 no .
H21B H22A 2.4132 no 2_655
H21B H22B 2.8480 no .
H21B H22B 2.7937 no 2_655
H21B H23A 2.4310 no .
H21B H23B 3.0448 no .
H21B H25A 2.3188 no .
H21B H25B 2.9855 no .
H22A H22A 2.6182 no 2_655
H22A H23A 2.3535 no .
H22A H23B 2.8187 no .
H22A H24A 2.9589 no .
H22A H24B 2.5963 no .
H22A H25A 3.2114 no 2_655
H22B H23A 2.8176 no .
H22B H23B 2.2898 no .
H22B H24A 2.6262 no .
H22B H24B 3.1573 no .
H22B H25A 2.2339 no 2_655
H22B H26B 2.4377 no 2_655
H23A H24A 2.8932 no .
H23A H24B 2.3909 no .
H23A H24C 2.4139 no .
H23B H24A 2.4325 no .
H23B H24B 2.8921 no .
H23B H24C 2.3735 no .
H23B H26B 3.0051 no 2_655
H25A H25B 3.5710 no 2_655
H25A H26A 2.8631 no .
H25A H26A 3.5077 no 2_655
H25A H26B 2.3137 no .
H25A H27A 3.5967 no .
H25A H27B 2.5473 no .
H25A H28B 3.2334 no .
H25B H25B 2.7681 no 2_655
H25B H26A 2.4592 no .
H25B H26A 2.0989 no 2_655
H25B H26B 2.8620 no .
H25B H26B 3.2888 no 2_655
H25B H27A 3.5542 no .
H25B H27B 2.6997 no .
H25B H28A 3.1188 no .
H25B H28B 2.0557 no .
H25B H28C 3.4817 no .
H26A H26A 3.5054 no 2_655
H26A H27A 2.4161 no .
H26A H27B 2.8438 no .
H26A H28A 2.3806 no .
H26A H28B 2.7827 no .
H26A H28B 3.0126 no 2_655
H26A H28C 3.4759 no .
H26B H27A 2.2706 no .
H26B H27B 2.4196 no .
H26B H28A 3.4752 no .
H26B H28B 3.5569 no .
H27A H28A 2.3223 no .
H27A H28B 2.8283 no .
H27A H28C 2.3311 no .
H27B H28A 2.8282 no .
H27B H28B 2.3400 no .
H27B H28C 2.3136 no .
H28A H28A 3.0361 no 2_655
H28A H28B 3.0507 no 2_655
H28B H28B 3.5430 no 2_655
H29A H30A 2.7870 no .
H29A H30B 2.3229 no .
H29B H30A 2.3359 no .
H29B H30B 2.2076 no .
Ru1 H28C 3.5434 no .
V1 H24A 3.5553 no 4_565
V2 H27B 3.4536 no .
V2 H29B 3.0543 no .
V3 H21B 3.5028 no .
V3 H30A 3.4374 no .
V4 H27B 3.2806 no 3_666
V5 H22B 3.5816 no 4_565
V5 H25A 3.1756 no 3_666
Cl1 H9A 3.4646 no .
Cl1 H9C 3.2030 no .
Cl1 H14C 3.0719 no 3_766
Cl1 H26A 2.9822 no 2_655
Cl1 H28A 3.3227 no 2_655
Cl1 H28B 3.4944 no .
Cl2 H3B 3.0397 no .
Cl2 H3C 3.4456 no 3_776
Cl2 H14C 3.0189 no 3_766
Cl2 H15C 3.0753 no 3_766
Cl2 H18B 3.0587 no .
Cl2 H20C 3.2730 no .
O2 H29B 3.3302 no .
O2 H30B 2.7222 no .
O3 H30A 2.9836 no .
O3 H30B 3.0893 no .
O5 H22A 3.4406 no 4_565
O5 H22B 2.6626 no 4_565
O5 H24A 3.0366 no 4_565
O5 H25A 3.3443 no 3_666
O6 H21A 3.5597 no .
O6 H25A 3.0723 no .
O6 H25B 3.0602 no .
O6 H29B 2.4955 no .
O6 H30A 2.8696 no .
O6 H30B 3.1610 no .
O8 H10A 2.8553 no 1_545
O8 H10B 3.3205 no 1_545
O9 H25A 2.6142 no 3_666
O9 H25B 3.5836 no 3_666
O9 H27B 2.5756 no 3_666
O10 H24A 2.6089 no 4_565
O11 H27B 2.9026 no .
O11 H28B 3.2161 no .
O11 H28C 3.1554 no .
O11 H29B 2.5060 no .
O12 H21A 2.7914 no .
O12 H21B 3.1258 no .
O12 H23A 3.0066 no .
O12 H23B 3.1977 no .
O12 H30A 3.2164 no .
O13 H3A 3.4851 no 1_545
O13 H5A 2.7357 no 1_545
O13 H27A 3.4471 no 3_666
O13 H27B 2.7012 no 3_666
O14 H21A 3.2763 no 3_666
O14 H21B 2.3418 no 3_666
O14 H22B 3.4166 no 4_565
O14 H25A 2.6367 no 3_666
O15 H29A 3.1953 no .
O15 H29B 3.4154 no .
O15 H30B 3.3386 no .
O16 H27B 3.5912 no 3_676
O16 H28C 2.7845 no 3_676
O17 H28B 3.5013 no .
O17 H28C 2.8079 no .
O17 H29A 2.9287 no .
O17 H29B 3.1667 no .
O20 H30A 2.6459 no 3_766
O21 H30A 3.5857 no .
O21 H30B 3.3560 no .
C3 H18A 3.2667 no 3_776
C3 H18B 3.1154 no 3_776
C5 H15B 3.4955 no 1_565
C5 H15C 3.4057 no 1_565
C5 H27A 3.0130 no 3_676
C5 H28C 3.3251 no 3_676
C8 H8A 3.4248 no 2_655
C8 H9B 3.2834 no 2_655
C8 H24B 3.1596 no 2_665
C8 H28C 3.5735 no .
C9 H8A 3.5107 no 2_655
C9 H29A 3.3444 no .
C10 H19B 3.5632 no 3_776
C10 H19C 3.4425 no 3_776
C10 H23A 3.2882 no 1_565
C13 H13A 3.2401 no 2_756
C13 H13C 3.5832 no 2_756
C13 H14A 3.3302 no 2_756
C14 H13A 2.9959 no 2_756
C14 H14A 3.5623 no 2_756
C14 H30A 3.2473 no 3_766
C15 H5A 3.1681 no 1_545
C15 H5B 3.3990 no 1_545
C15 H27A 3.5413 no 3_666
C18 H3A 2.7222 no 3_776
C18 H10A 3.4882 no 3_776
C19 H10A 3.2425 no 3_776
C19 H23A 3.0434 no 3_766
C19 H24C 3.2743 no 3_766
C22 H10C 3.5269 no 1_545
C23 H10C 3.2803 no 1_545
C23 H19A 3.3946 no 3_766
C23 H19C 3.4415 no 3_766
C24 H4C 3.4865 no 4_564
C24 H8B 3.5114 no 2_645
C24 H19A 3.4461 no 3_766
C27 H5A 3.2781 no 3_676
C27 H5C 3.2661 no 3_676
C28 H5C 3.1748 no 3_676
C28 H8C 3.2778 no .
C28 H9C 3.3733 no .
C29 H3B 3.5277 no .
C29 H9A 3.5168 no .
C29 H9C 3.4367 no .
C29 H14C 3.5928 no 3_766
C30 H3B 3.2487 no .
C30 H14C 3.0305 no 3_766
H3A O13 3.4851 no 1_565
H3A C18 2.7222 no 3_776
H3A H15C 3.5691 no 1_565
H3A H18A 2.6132 no 3_776
H3A H18B 2.3741 no 3_776
H3A H18C 2.7259 no 3_776
H3B Cl2 3.0397 no .
H3B C29 3.5277 no .
H3B C30 3.2487 no .
H3B H18A 3.1382 no 3_776
H3B H18B 3.4208 no 3_776
H3B H29A 2.8926 no .
H3B H30B 2.8493 no .
H3C Cl2 3.4456 no 3_776
H3C H18B 3.1450 no 3_776
H4B H30B 2.9784 no .
H4C C24 3.4865 no 4_565
H4C H24A 3.2960 no 4_565
H4C H24B 2.9596 no 4_565
H5A O13 2.7357 no 1_565
H5A C15 3.1681 no 1_565
H5A C27 3.2781 no 3_676
H5A H15A 2.9371 no 1_565
H5A H15B 3.0885 no 1_565
H5A H15C 2.9411 no 1_565
H5A H27A 2.6135 no 3_676
H5A H27B 3.2087 no 3_676
H5A H28C 3.2313 no 3_676
H5B C15 3.3990 no 1_565
H5B H15B 3.0988 no 1_565
H5B H15C 2.9611 no 1_565
H5B H27A 3.3909 no 3_676
H5C C27 3.2661 no 3_676
H5C C28 3.1748 no 3_676
H5C H27A 2.6229 no 3_676
H5C H27B 3.5858 no 3_676
H5C H28A 3.2514 no 3_676
H5C H28C 2.6162 no 3_676
H8A C8 3.4248 no 2_655
H8A C9 3.5107 no 2_655
H8A H8A 2.5563 no 2_655
H8A H9B 2.6336 no 2_655
H8A H10C 3.4615 no 2_655
H8A H22A 3.0531 no 2_665
H8A H24B 2.8351 no 2_665
H8B C24 3.5114 no 2_665
H8B H22A 3.4613 no 2_665
H8B H24A 3.4931 no 2_665
H8B H24B 2.7049 no 2_665
H8C C28 3.2778 no .
H8C H9B 3.0800 no 2_655
H8C H24B 3.4910 no 2_665
H8C H28A 3.0801 no .
H8C H28C 2.6556 no .
H9A Cl1 3.4646 no .
H9A C29 3.5168 no .
H9A H18A 3.1818 no 3_776
H9A H19B 2.9735 no 3_776
H9A H29A 2.8007 no .
H9B C8 3.2834 no 2_655
H9B H8A 2.6336 no 2_655
H9B H8C 3.0800 no 2_655
H9B H19B 3.5706 no 3_776
H9B H24B 3.2431 no 1_565
H9C Cl1 3.2030 no .
H9C C28 3.3733 no .
H9C C29 3.4367 no .
H9C H28A 3.3948 no .
H9C H28A 3.4083 no 2_655
H9C H28B 3.0908 no .
H9C H28C 3.0799 no .
H9C H29A 3.0289 no .
H9C H29B 3.4854 no .
H10A O8 2.8553 no 1_565
H10A C18 3.4882 no 3_776
H10A C19 3.2425 no 3_776
H10A H18A 3.4019 no 3_776
H10A H18C 2.8246 no 3_776
H10A H19B 2.9281 no 3_776
H10A H19C 2.7019 no 3_776
H10A H23A 3.2845 no 1_565
H10B O8 3.3205 no 1_565
H10B H21B 3.4657 no 1_565
H10B H22A 3.4219 no 2_665
H10C C22 3.5269 no 1_565
H10C C23 3.2803 no 1_565
H10C H8A 3.4615 no 2_655
H10C H19B 3.4004 no 3_776
H10C H19C 3.3178 no 3_776
H10C H21B 2.9816 no 1_565
H10C H22A 3.1553 no 1_565
H10C H22A 3.2096 no 2_665
H10C H23A 2.4856 no 1_565
H10C H24B 3.4436 no 1_565
H13A C13 3.2401 no 2_756
H13A C14 2.9959 no 2_756
H13A H13A 2.7797 no 2_756
H13A H13C 2.9839 no 2_756
H13A H14A 2.4344 no 2_756
H13A H14B 2.7803 no 2_756
H13A H23B 3.2125 no 4_565
H13B H23B 3.4147 no 4_565
H13B H24A 3.1445 no 4_565
H13C C13 3.5832 no 2_756
H13C H13A 2.9839 no 2_756
H13C H13C 3.2713 no 2_756
H14A C13 3.3302 no 2_756
H14A C14 3.5623 no 2_756
H14A H13A 2.4344 no 2_756
H14A H14A 2.7482 no 2_756
H14A H15B 2.9241 no 2_756
H14B H13A 2.7803 no 2_756
H14B H23B 3.1030 no 3_766
H14B H30A 3.2980 no 3_766
H14C Cl1 3.0719 no 3_766
H14C Cl2 3.0189 no 3_766
H14C C29 3.5928 no 3_766
H14C C30 3.0305 no 3_766
H14C H30A 2.4268 no 3_766
H15A H5A 2.9371 no 1_545
H15A H27A 3.1859 no 3_666
H15A H27B 3.5894 no 3_666
H15B C5 3.4955 no 1_545
H15B H5A 3.0885 no 1_545
H15B H5B 3.0988 no 1_545
H15B H14A 2.9241 no 2_756
H15B H27A 3.0144 no 3_666
H15C Cl2 3.0753 no 3_766
H15C C5 3.4057 no 1_545
H15C H3A 3.5691 no 1_545
H15C H5A 2.9411 no 1_545
H15C H5B 2.9611 no 1_545
H18A C3 3.2667 no 3_776
H18A H3A 2.6132 no 3_776
H18A H3B 3.1382 no 3_776
H18A H9A 3.1818 no 3_776
H18A H10A 3.4019 no 3_776
H18B Cl2 3.0587 no .
H18B C3 3.1154 no 3_776
H18B H3A 2.3741 no 3_776
H18B H3B 3.4208 no 3_776
H18B H3C 3.1450 no 3_776
H18C H3A 2.7259 no 3_776
H18C H10A 2.8246 no 3_776
H19A C23 3.3946 no 3_766
H19A C24 3.4461 no 3_766
H19A H23A 2.9578 no 3_766
H19A H23B 3.2653 no 3_766
H19A H24C 2.7316 no 3_766
H19B C10 3.5632 no 3_776
H19B H9A 2.9735 no 3_776
H19B H9B 3.5706 no 3_776
H19B H10A 2.9281 no 3_776
H19B H10C 3.4004 no 3_776
H19B H23A 3.0326 no 3_766
H19B H24C 3.0401 no 3_766
H19C C10 3.4425 no 3_776
H19C C23 3.4415 no 3_766
H19C H10A 2.7019 no 3_776
H19C H10C 3.3178 no 3_776
H19C H23A 2.6345 no 3_766
H19C H23B 3.4952 no 3_766
H19C H24C 3.5908 no 3_766
H20C Cl2 3.2730 no .
H20C H30B 3.1488 no .
H21A O6 3.5597 no .
H21A O12 2.7914 no .
H21A O14 3.2763 no 3_666
H21B V3 3.5028 no .
H21B O12 3.1258 no .
H21B O14 2.3418 no 3_666
H21B H10B 3.4657 no 1_545
H21B H10C 2.9816 no 1_545
H22A O5 3.4406 no 4_564
H22A H8A 3.0531 no 2_645
H22A H8B 3.4613 no 2_645
H22A H10B 3.4219 no 2_645
H22A H10C 3.1553 no 1_545
H22A H10C 3.2096 no 2_645
H22B V5 3.5816 no 4_564
H22B O5 2.6626 no 4_564
H22B O14 3.4166 no 4_564
H23A O12 3.0066 no .
H23A C10 3.2882 no 1_545
H23A C19 3.0434 no 3_766
H23A H10A 3.2845 no 1_545
H23A H10C 2.4856 no 1_545
H23A H19A 2.9578 no 3_766
H23A H19B 3.0326 no 3_766
H23A H19C 2.6345 no 3_766
H23B O12 3.1977 no .
H23B H13A 3.2125 no 4_564
H23B H13B 3.4147 no 4_564
H23B H14B 3.1030 no 3_766
H23B H19A 3.2653 no 3_766
H23B H19C 3.4952 no 3_766
H24A V1 3.5553 no 4_564
H24A O5 3.0366 no 4_564
H24A O10 2.6089 no 4_564
H24A H4C 3.2960 no 4_564
H24A H8B 3.4931 no 2_645
H24A H13B 3.1445 no 4_564
H24B C8 3.1596 no 2_645
H24B H4C 2.9596 no 4_564
H24B H8A 2.8351 no 2_645
H24B H8B 2.7049 no 2_645
H24B H8C 3.4910 no 2_645
H24B H9B 3.2431 no 1_545
H24B H10C 3.4436 no 1_545
H24C C19 3.2743 no 3_766
H24C H19A 2.7316 no 3_766
H24C H19B 3.0401 no 3_766
H24C H19C 3.5908 no 3_766
H25A V5 3.1756 no 3_666
H25A O5 3.3443 no 3_666
H25A O6 3.0723 no .
H25A O9 2.6142 no 3_666
H25A O14 2.6367 no 3_666
H25B O6 3.0602 no .
H25B O9 3.5836 no 3_666
H25B H29B 3.5703 no .
H26A Cl1 2.9822 no 2_655
H27A O13 3.4471 no 3_666
H27A C5 3.0130 no 3_676
H27A C15 3.5413 no 3_666
H27A H5A 2.6135 no 3_676
H27A H5B 3.3909 no 3_676
H27A H5C 2.6229 no 3_676
H27A H15A 3.1859 no 3_666
H27A H15B 3.0144 no 3_666
H27B V2 3.4536 no .
H27B V4 3.2806 no 3_666
H27B O9 2.5756 no 3_666
H27B O11 2.9026 no .
H27B O13 2.7012 no 3_666
H27B O16 3.5912 no 3_676
H27B H5A 3.2087 no 3_676
H27B H5C 3.5858 no 3_676
H27B H15A 3.5894 no 3_666
H28A Cl1 3.3227 no 2_655
H28A H5C 3.2514 no 3_676
H28A H8C 3.0801 no .
H28A H9C 3.3948 no .
H28A H9C 3.4083 no 2_655
H28B Cl1 3.4944 no .
H28B O11 3.2161 no .
H28B O17 3.5013 no .
H28B H9C 3.0908 no .
H28B H29B 3.0211 no .
H28C Ru1 3.5434 no .
H28C O11 3.1554 no .
H28C O16 2.7845 no 3_676
H28C O17 2.8079 no .
H28C C5 3.3251 no 3_676
H28C C8 3.5735 no .
H28C H5A 3.2313 no 3_676
H28C H5C 2.6162 no 3_676
H28C H8C 2.6556 no .
H28C H9C 3.0799 no .
H29A O15 3.1953 no .
H29A O17 2.9287 no .
H29A C9 3.3444 no .
H29A H3B 2.8926 no .
H29A H9A 2.8007 no .
H29A H9C 3.0289 no .
H29B V2 3.0543 no .
H29B O2 3.3302 no .
H29B O6 2.4955 no .
H29B O11 2.5060 no .
H29B O15 3.4154 no .
H29B O17 3.1667 no .
H29B H9C 3.4854 no .
H29B H25B 3.5703 no .
H29B H28B 3.0211 no .
H30A V3 3.4374 no .
H30A O3 2.9836 no .
H30A O6 2.8696 no .
H30A O12 3.2164 no .
H30A O20 2.6459 no 3_766
H30A O21 3.5857 no .
H30A C14 3.2473 no 3_766
H30A H14B 3.2980 no 3_766
H30A H14C 2.4268 no 3_766
H30B O2 2.7222 no .
H30B O3 3.0893 no .
H30B O6 3.1610 no .
H30B O15 3.3386 no .
H30B O21 3.3560 no .
H30B H3B 2.8493 no .
H30B H4B 2.9784 no .
H30B H20C 3.1488 no .

loop_
_platon_squeeze_void_nr
_platon_squeeze_void_average_x
_platon_squeeze_void_average_y
_platon_squeeze_void_average_z
_platon_squeeze_void_volume
_platon_squeeze_void_count_electrons
_platon_squeeze_void_content
1 0.000 0.043 0.250 242 64 ' '
2 0.000 -0.043 0.750 242 64 ' '
